data_1563730
loop_
_publ_author_name
'Jayasundera, Anil C.A.'
'Goff, Richard J.'
'Li, Yang'
'Finch, Adrian A.'
'Lightfoot, Philip'

_publ_section_title
;
 Solvothermal indium fluoride chemistry: Syntheses and crystal structures
 of K5In3F14, \b-(NH4)3InF6 and [NH4]3[C6H21N4]2[In4F21]
;
_journal_issue 2
_journal_name_full 'Journal of Solid State Chemistry'
_journal_page_first 356
_journal_page_last 360
_journal_paper_doi 10.1016/j.jssc.2009.11.022
_journal_volume 183
_journal_year 2010
_chemical_formula_moiety 'F14 In3 K5'
_chemical_formula_sum 'F14 In3 K5'
_chemical_formula_weight 805.96
_space_group_IT_number 128
_space_group_name_Hall '-P 4 2n'
_space_group_name_H-M_alt 'P 4/m n c'
_symmetry_cell_setting tetragonal
_symmetry_space_group_name_H-M 'P 4/m n c'
_atom_sites_solution_hydrogens none
_atom_sites_solution_primary direct
_atom_sites_solution_secondary difmap
_cell_angle_alpha 90.00
_cell_angle_beta 90.00
_cell_angle_gamma 90.00
_cell_formula_units_Z 2
_cell_length_a 7.910(2)
_cell_length_b 7.910(2)
_cell_length_c 11.883(3)
_cell_measurement_reflns_used 2311
_cell_measurement_temperature 113(2)
_cell_measurement_theta_max 28.3104
_cell_measurement_theta_min 3.0127
_cell_volume 743.5(3)
_computing_cell_refinement 'CrystalClear (Rigaku Inc., 2007)'
_computing_data_collection 'CrystalClear (Rigaku Inc., 2007)'
_computing_data_reduction 'CrystalClear (Rigaku Inc., 2007)'
_computing_molecular_graphics 'Bruker SHELXTL'
_computing_publication_material 'Bruker SHELXTL'
_computing_structure_refinement 'SHELXL-97 (Sheldrick, 1997)'
_computing_structure_solution 'SHELXL-97 (Sheldrick, 1990)'
_diffrn_ambient_temperature 113(2)
_diffrn_detector_area_resol_mean 14.7059
_diffrn_measured_fraction_theta_full 0.934
_diffrn_measured_fraction_theta_max 0.934
_diffrn_measurement_device_type 'CCD area detector'
_diffrn_measurement_method dtprofit.ref
_diffrn_radiation_monochromator 'Confocal optics'
_diffrn_radiation_source 'Rotating Anode'
_diffrn_radiation_type MoK\a
_diffrn_radiation_wavelength 0.71073
_diffrn_reflns_av_R_equivalents 0.0286
_diffrn_reflns_av_sigmaI/netI 0.0179
_diffrn_reflns_limit_h_max 9
_diffrn_reflns_limit_h_min -9
_diffrn_reflns_limit_k_max 7
_diffrn_reflns_limit_k_min -9
_diffrn_reflns_limit_l_max 11
_diffrn_reflns_limit_l_min -14
_diffrn_reflns_number 4436
_diffrn_reflns_theta_full 27.40
_diffrn_reflns_theta_max 27.40
_diffrn_reflns_theta_min 3.09
_exptl_absorpt_coefficient_mu 6.148
_exptl_absorpt_correction_type none
_exptl_crystal_colour Colourless
_exptl_crystal_density_diffrn 3.600
_exptl_crystal_density_method 'not measured'
_exptl_crystal_description Prism
_exptl_crystal_F_000 736
_exptl_crystal_size_max 0.040000
_exptl_crystal_size_mid 0.040000
_exptl_crystal_size_min 0.010000
_refine_diff_density_max 0.465
_refine_diff_density_min -0.796
_refine_diff_density_rms 0.149
_refine_ls_extinction_method none
_refine_ls_goodness_of_fit_ref 1.013
_refine_ls_hydrogen_treatment none
_refine_ls_matrix_type full
_refine_ls_number_parameters 32
_refine_ls_number_reflns 424
_refine_ls_number_restraints 0
_refine_ls_restrained_S_all 1.013
_refine_ls_R_factor_all 0.0318
_refine_ls_R_factor_gt 0.0268
_refine_ls_shift/su_max 0.004
_refine_ls_shift/su_mean 0.001
_refine_ls_structure_factor_coef Fsqd
_refine_ls_weighting_details 'calc w=1/[\s^2^(Fo^2^)+(0.1000P)^2^+0.0000P] where P=(Fo^2^+2Fc^2^)/3'
_refine_ls_weighting_scheme calc
_refine_ls_wR_factor_gt 0.1132
_refine_ls_wR_factor_ref 0.1200
_reflns_number_gt 369
_reflns_number_total 424
_reflns_threshold_expression >2sigma(I)
_cod_data_source_file JSSC-2010-183-356.cif
_cod_data_source_block K5In3F14_[113K]
_cod_depositor_comments
;
The following automatic conversions were performed:

data item '_symmetry_cell_setting' value 'Tetragonal' was changed to
'tetragonal' in accordance with the built-in table derived from the
CIF Core dictionary named 'cif_core.dic' version 2.4.5 last updated
on 2014-11-21.

Automatic conversion script
Id: cif_fix_values 8369 2020-08-20 11:38:08Z andrius 
;
_cod_original_cell_volume 743.5(4)
_cod_original_sg_symbol_H-M 'P 4/mnc'
_cod_database_code 1563730

loop_
_symmetry_equiv_pos_as_xyz
'x, y, z'
'x+1/2, -y+1/2, -z+1/2'
'-x, -y, z'
'-x+1/2, y+1/2, -z+1/2'
'y+1/2, x+1/2, -z+1/2'
'y, -x, z'
'-y, x, z'
'-y+1/2, -x+1/2, -z+1/2'
'-x, -y, -z'
'-x-1/2, y-1/2, z-1/2'
'x, y, -z'
'x-1/2, -y-1/2, z-1/2'
'-y-1/2, -x-1/2, z-1/2'
'-y, x, -z'
'y, -x, -z'
'y-1/2, x-1/2, z-1/2'

loop_
_atom_site_label
_atom_site_type_symbol
_atom_site_fract_x
_atom_site_fract_y
_atom_site_fract_z
_atom_site_U_iso_or_equiv
_atom_site_adp_type
_atom_site_occupancy
_atom_site_symmetry_multiplicity
_atom_site_calc_flag
_atom_site_refinement_flags
_atom_site_disorder_assembly
_atom_site_disorder_group
In1 In 0.5000 0.0000 0.0000 0.0087(4) Uani 1 4 d S . .
In2 In 1.0000 0.0000 0.0000 0.0179(4) Uani 1 8 d S . .
K1 K 0.7121(2) 0.2121(2) 0.2500 0.0211(5) Uani 1 2 d S . .
K2 K 0.5000 0.5000 0.0000 0.0356(14) Uani 1 8 d S . .
F1 F 0.0869(5) 0.2485(5) 0.0000 0.0375(12) Uani 1 2 d S . .
F2 F 0.4516(4) 0.1780(5) 0.1192(3) 0.0516(11) Uani 1 1 d . . .
F3 F 1.0000 0.0000 0.1729(6) 0.0285(15) Uani 1 4 d S . .

loop_
_atom_site_aniso_label
_atom_site_aniso_U_11
_atom_site_aniso_U_22
_atom_site_aniso_U_33
_atom_site_aniso_U_23
_atom_site_aniso_U_13
_atom_site_aniso_U_12
In1 0.0070(5) 0.0109(6) 0.0084(7) 0.000 0.000 0.00012(18)
In2 0.0070(5) 0.0070(5) 0.0397(9) 0.000 0.000 0.000
K1 0.0233(7) 0.0233(7) 0.0167(10) 0.0020(3) -0.0020(3) -0.0065(9)
K2 0.024(2) 0.024(2) 0.059(4) 0.000 0.000 0.000
F1 0.016(2) 0.009(2) 0.088(4) 0.000 0.000 0.0008(14)
F2 0.0262(16) 0.077(3) 0.052(2) -0.052(2) -0.0137(15) 0.024(2)
F3 0.022(2) 0.022(2) 0.043(4) 0.000 0.000 0.000

loop_
_atom_type_symbol
_atom_type_description
_atom_type_scat_dispersion_real
_atom_type_scat_dispersion_imag
_atom_type_scat_source
F F 0.0171 0.0103 'International Tables Vol C Tables 4.2.6.8 and 6.1.1.4'
K K 0.2009 0.2494 'International Tables Vol C Tables 4.2.6.8 and 6.1.1.4'
In In -0.7276 1.3100 'International Tables Vol C Tables 4.2.6.8 and 6.1.1.4'

loop_
_geom_angle_atom_site_label_1
_geom_angle_atom_site_label_2
_geom_angle_atom_site_label_3
_geom_angle
_geom_angle_site_symmetry_1
_geom_angle_site_symmetry_3
F2 In1 F2 91.7(2) . 3_655
F2 In1 F2 180.0(3) . 9_655
F2 In1 F2 88.3(2) 3_655 9_655
F2 In1 F2 88.3(2) . 11
F2 In1 F2 180.00(14) 3_655 11
F2 In1 F2 91.7(2) 9_655 11
F2 In1 F1 87.25(14) . 14_655
F2 In1 F1 92.75(14) 3_655 14_655
F2 In1 F1 92.75(14) 9_655 14_655
F2 In1 F1 87.25(14) 11 14_655
F2 In1 F1 92.75(14) . 6
F2 In1 F1 87.25(14) 3_655 6
F2 In1 F1 87.25(14) 9_655 6
F2 In1 F1 92.75(14) 11 6
F1 In1 F1 180.0(2) 14_655 6
F2 In1 K1 140.05(9) . 9_655
F2 In1 K1 108.77(14) 3_655 9_655
F2 In1 K1 39.95(9) 9_655 9_655
F2 In1 K1 71.23(14) 11 9_655
F1 In1 K1 124.14(5) 14_655 9_655
F1 In1 K1 55.86(5) 6 9_655
F2 In1 K1 39.95(9) . .
F2 In1 K1 71.23(14) 3_655 .
F2 In1 K1 140.05(9) 9_655 .
F2 In1 K1 108.77(14) 11 .
F1 In1 K1 55.86(5) 14_655 .
F1 In1 K1 124.14(5) 6 .
K1 In1 K1 180.00(4) 9_655 .
F2 In1 K1 108.77(14) . 11
F2 In1 K1 140.05(9) 3_655 11
F2 In1 K1 71.23(14) 9_655 11
F2 In1 K1 39.95(9) 11 11
F1 In1 K1 55.86(5) 14_655 11
F1 In1 K1 124.14(5) 6 11
K1 In1 K1 77.24(6) 9_655 11
K1 In1 K1 102.76(6) . 11
F2 In1 K1 71.23(14) . 3_655
F2 In1 K1 39.95(9) 3_655 3_655
F2 In1 K1 108.77(14) 9_655 3_655
F2 In1 K1 140.05(9) 11 3_655
F1 In1 K1 124.14(5) 14_655 3_655
F1 In1 K1 55.86(5) 6 3_655
K1 In1 K1 102.76(6) 9_655 3_655
K1 In1 K1 77.24(6) . 3_655
K1 In1 K1 180.00(9) 11 3_655
F2 In1 K2 133.81(14) . 1_545
F2 In1 K2 46.19(14) 3_655 1_545
F2 In1 K2 46.19(14) 9_655 1_545
F2 In1 K2 133.81(14) 11 1_545
F1 In1 K2 109.06(11) 14_655 1_545
F1 In1 K2 70.94(11) 6 1_545
K1 In1 K2 63.812(18) 9_655 1_545
K1 In1 K2 116.188(18) . 1_545
K1 In1 K2 116.188(18) 11 1_545
K1 In1 K2 63.812(18) 3_655 1_545
F2 In1 K2 46.19(14) . .
F2 In1 K2 133.81(14) 3_655 .
F2 In1 K2 133.81(14) 9_655 .
F2 In1 K2 46.19(14) 11 .
F1 In1 K2 70.94(11) 14_655 .
F1 In1 K2 109.06(11) 6 .
K1 In1 K2 116.188(18) 9_655 .
K1 In1 K2 63.812(18) . .
K1 In1 K2 63.812(18) 11 .
K1 In1 K2 116.188(18) 3_655 .
K2 In1 K2 180.0 1_545 .
F3 In2 F3 180.0 9_755 .
F3 In2 F1 90.0 9_755 9_655
F3 In2 F1 90.0 . 9_655
F3 In2 F1 90.0 9_755 1_655
F3 In2 F1 90.0 . 1_655
F1 In2 F1 180.0 9_655 1_655
F3 In2 F1 90.0 9_755 6_655
F3 In2 F1 90.0 . 6_655
F1 In2 F1 90.0 9_655 6_655
F1 In2 F1 90.0 1_655 6_655
F3 In2 F1 90.0 9_755 14_655
F3 In2 F1 90.0 . 14_655
F1 In2 F1 90.0 9_655 14_655
F1 In2 F1 90.0 1_655 14_655
F1 In2 F1 180.00(7) 6_655 14_655
F3 In2 K1 43.596(12) 9_755 10_755
F3 In2 K1 136.404(12) . 10_755
F1 In2 K1 48.77(3) 9_655 10_755
F1 In2 K1 131.23(3) 1_655 10_755
F1 In2 K1 101.71(8) 6_655 10_755
F1 In2 K1 78.29(8) 14_655 10_755
F3 In2 K1 136.404(12) 9_755 2
F3 In2 K1 43.596(12) . 2
F1 In2 K1 131.23(3) 9_655 2
F1 In2 K1 48.77(3) 1_655 2
F1 In2 K1 78.29(8) 6_655 2
F1 In2 K1 101.71(8) 14_655 2
K1 In2 K1 180.00(4) 10_755 2
F3 In2 K1 136.404(12) 9_755 3_755
F3 In2 K1 43.596(12) . 3_755
F1 In2 K1 78.29(8) 9_655 3_755
F1 In2 K1 101.71(8) 1_655 3_755
F1 In2 K1 48.77(3) 6_655 3_755
F1 In2 K1 131.23(3) 14_655 3_755
K1 In2 K1 121.635(15) 10_755 3_755
K1 In2 K1 58.365(14) 2 3_755
F3 In2 K1 43.596(12) 9_755 11
F3 In2 K1 136.404(12) . 11
F1 In2 K1 101.71(8) 9_655 11
F1 In2 K1 78.29(8) 1_655 11
F1 In2 K1 131.23(3) 6_655 11
F1 In2 K1 48.77(3) 14_655 11
K1 In2 K1 58.365(14) 10_755 11
K1 In2 K1 121.635(14) 2 11
K1 In2 K1 180.0 3_755 11
F3 In2 K1 136.404(12) 9_755 .
F3 In2 K1 43.596(12) . .
F1 In2 K1 101.71(8) 9_655 .
F1 In2 K1 78.29(8) 1_655 .
F1 In2 K1 131.23(3) 6_655 .
F1 In2 K1 48.77(3) 14_655 .
K1 In2 K1 121.635(14) 10_755 .
K1 In2 K1 58.365(14) 2 .
K1 In2 K1 87.19(2) 3_755 .
K1 In2 K1 92.81(2) 11 .
F3 In2 K1 43.596(12) 9_755 9_755
F3 In2 K1 136.404(12) . 9_755
F1 In2 K1 78.29(8) 9_655 9_755
F1 In2 K1 101.71(8) 1_655 9_755
F1 In2 K1 48.77(3) 6_655 9_755
F1 In2 K1 131.23(3) 14_655 9_755
K1 In2 K1 58.365(14) 10_755 9_755
K1 In2 K1 121.635(14) 2 9_755
K1 In2 K1 92.81(2) 3_755 9_755
K1 In2 K1 87.19(2) 11 9_755
K1 In2 K1 180.0 . 9_755
F2 K1 F2 101.1(2) . 5_545
F2 K1 F2 166.25(7) . 2
F2 K1 F2 89.0(2) 5_545 2
F2 K1 F2 89.0(2) . 7_655
F2 K1 F2 166.25(7) 5_545 7_655
F2 K1 F2 82.5(2) 2 7_655
F2 K1 F3 79.38(12) . 2_455
F2 K1 F3 111.42(13) 5_545 2_455
F2 K1 F3 88.35(14) 2 2_455
F2 K1 F3 79.32(14) 7_655 2_455
F2 K1 F3 111.42(13) . .
F2 K1 F3 79.38(12) 5_545 .
F2 K1 F3 79.32(14) 2 .
F2 K1 F3 88.35(14) 7_655 .
F3 K1 F3 163.62(9) 2_455 .
F2 K1 F1 58.72(10) . 14_655
F2 K1 F1 108.99(11) 5_545 14_655
F2 K1 F1 126.68(11) 2 14_655
F2 K1 F1 68.41(10) 7_655 14_655
F3 K1 F1 125.99(16) 2_455 14_655
F3 K1 F1 57.03(15) . 14_655
F2 K1 F1 108.99(11) . 2
F2 K1 F1 58.72(10) 5_545 2
F2 K1 F1 68.41(10) 2 2
F2 K1 F1 126.68(11) 7_655 2
F3 K1 F1 57.03(15) 2_455 2
F3 K1 F1 125.99(16) . 2
F1 K1 F1 162.45(16) 14_655 2
F2 K1 In1 30.21(6) . .
F2 K1 In1 94.10(12) 5_545 .
F2 K1 In1 159.41(8) 2 .
F2 K1 In1 90.12(9) 7_655 .
F3 K1 In1 109.24(11) 2_455 .
F3 K1 In1 81.27(11) . .
F1 K1 In1 33.61(7) 14_655 .
F1 K1 In1 129.97(9) 2 .
F2 K1 In1 94.10(12) . 5_545
F2 K1 In1 30.21(6) 5_545 5_545
F2 K1 In1 90.12(9) 2 5_545
F2 K1 In1 159.41(8) 7_655 5_545
F3 K1 In1 81.27(11) 2_455 5_545
F3 K1 In1 109.24(11) . 5_545
F1 K1 In1 129.97(9) 14_655 5_545
F1 K1 In1 33.61(7) 2 5_545
In1 K1 In1 102.76(6) . 5_545
F2 K1 K1 102.81(10) . 4_655
F2 K1 K1 143.21(9) 5_545 4_655
F2 K1 K1 63.92(13) 2 4_655
F2 K1 K1 39.60(8) 7_655 4_655
F3 K1 K1 47.72(4) 2_455 4_655
F3 K1 K1 116.32(9) . 4_655
F1 K1 K1 107.24(8) 14_655 4_655
F1 K1 K1 87.09(7) 2 4_655
In1 K1 K1 120.162(8) . 4_655
In1 K1 K1 120.162(8) 5_545 4_655
F2 K1 K1 143.21(9) . 2
F2 K1 K1 102.81(10) 5_545 2
F2 K1 K1 39.60(8) 2 2
F2 K1 K1 63.92(13) 7_655 2
F3 K1 K1 116.32(9) 2_455 2
F3 K1 K1 47.72(4) . 2
F1 K1 K1 87.09(7) 14_655 2
F1 K1 K1 107.24(8) 2 2
In1 K1 K1 120.162(8) . 2
In1 K1 K1 120.162(8) 5_545 2
K1 K1 K1 72.77(9) 4_655 2
F2 K2 F2 76.56(5) 3_665 7_655
F2 K2 F2 180.00(17) 3_665 11
F2 K2 F2 103.44(5) 7_655 11
F2 K2 F2 103.44(5) 3_665 15_565
F2 K2 F2 180.00(14) 7_655 15_565
F2 K2 F2 76.56(5) 11 15_565
F2 K2 F2 122.36(11) 3_665 .
F2 K2 F2 76.56(5) 7_655 .
F2 K2 F2 57.64(11) 11 .
F2 K2 F2 103.44(5) 15_565 .
F2 K2 F2 57.64(11) 3_665 9_665
F2 K2 F2 103.44(5) 7_655 9_665
F2 K2 F2 122.36(11) 11 9_665
F2 K2 F2 76.56(5) 15_565 9_665
F2 K2 F2 180.00(11) . 9_665
F2 K2 F2 103.44(5) 3_665 14_655
F2 K2 F2 57.64(11) 7_655 14_655
F2 K2 F2 76.56(5) 11 14_655
F2 K2 F2 122.36(11) 15_565 14_655
F2 K2 F2 103.44(5) . 14_655
F2 K2 F2 76.56(5) 9_665 14_655
F2 K2 F2 76.56(5) 3_665 6_565
F2 K2 F2 122.36(11) 7_655 6_565
F2 K2 F2 103.44(5) 11 6_565
F2 K2 F2 57.64(11) 15_565 6_565
F2 K2 F2 76.56(5) . 6_565
F2 K2 F2 103.44(5) 9_665 6_565
F2 K2 F2 180.00(8) 14_655 6_565
F2 K2 In1 29.96(5) 3_665 1_565
F2 K2 In1 97.49(7) 7_655 1_565
F2 K2 In1 150.04(5) 11 1_565
F2 K2 In1 82.51(7) 15_565 1_565
F2 K2 In1 150.04(5) . 1_565
F2 K2 In1 29.96(5) 9_665 1_565
F2 K2 In1 97.49(7) 14_655 1_565
F2 K2 In1 82.51(7) 6_565 1_565
F2 K2 In1 97.49(7) 3_665 6_565
F2 K2 In1 150.04(5) 7_655 6_565
F2 K2 In1 82.51(7) 11 6_565
F2 K2 In1 29.96(5) 15_565 6_565
F2 K2 In1 82.51(7) . 6_565
F2 K2 In1 97.49(7) 9_665 6_565
F2 K2 In1 150.04(5) 14_655 6_565
F2 K2 In1 29.96(5) 6_565 6_565
In1 K2 In1 90.0 1_565 6_565
F2 K2 In1 150.04(5) 3_665 .
F2 K2 In1 82.51(7) 7_655 .
F2 K2 In1 29.96(5) 11 .
F2 K2 In1 97.49(7) 15_565 .
F2 K2 In1 29.96(5) . .
F2 K2 In1 150.04(5) 9_665 .
F2 K2 In1 82.51(7) 14_655 .
F2 K2 In1 97.49(7) 6_565 .
In1 K2 In1 180.0 1_565 .
In1 K2 In1 90.0 6_565 .
F2 K2 In1 82.51(7) 3_665 6_665
F2 K2 In1 29.96(5) 7_655 6_665
F2 K2 In1 97.49(7) 11 6_665
F2 K2 In1 150.04(5) 15_565 6_665
F2 K2 In1 97.49(7) . 6_665
F2 K2 In1 82.51(7) 9_665 6_665
F2 K2 In1 29.96(5) 14_655 6_665
F2 K2 In1 150.04(5) 6_565 6_665
In1 K2 In1 90.0 1_565 6_665
In1 K2 In1 180.0 6_565 6_665
In1 K2 In1 90.0 . 6_665
In2 F1 In1 141.7(2) 1_455 6_565
In2 F1 K1 101.38(7) 1_455 2_455
In1 F1 K1 90.53(8) 6_565 2_455
In2 F1 K1 101.38(7) 1_455 12_565
In1 F1 K1 90.53(8) 6_565 12_565
K1 F1 K1 141.47(15) 2_455 12_565
In1 F2 K1 109.84(13) . .
In1 F2 K1 141.7(2) . 2_455
K1 F2 K1 100.72(10) . 2_455
In1 F2 K2 103.86(16) . .
K1 F2 K2 95.45(14) . .
K1 F2 K2 95.37(12) 2_455 .
In2 F3 K1 107.94(14) . 2
In2 F3 K1 107.94(14) . 4_645
K1 F3 K1 144.1(3) 2 4_645
In2 F3 K1 107.94(14) . 3_755
K1 F3 K1 84.56(8) 2 3_755
K1 F3 K1 84.56(8) 4_645 3_755
In2 F3 K1 107.94(14) . .
K1 F3 K1 84.56(8) 2 .
K1 F3 K1 84.56(8) 4_645 .
K1 F3 K1 144.1(3) 3_755 .

loop_
_geom_bond_atom_site_label_1
_geom_bond_atom_site_label_2
_geom_bond_distance
_geom_bond_site_symmetry_2
In1 F2 2.034(3) .
In1 F2 2.034(3) 3_655
In1 F2 2.034(3) 9_655
In1 F2 2.034(3) 11
In1 F1 2.105(4) 14_655
In1 F1 2.105(4) 6
In1 K1 3.8021(17) 9_655
In1 K1 3.8021(17) .
In1 K1 3.8021(17) 11
In1 K1 3.8021(17) 3_655
In1 K2 3.9550(12) 1_545
In1 K2 3.9550(12) .
In2 F3 2.055(8) 9_755
In2 F3 2.055(8) .
In2 F1 2.082(4) 9_655
In2 F1 2.082(4) 1_655
In2 F1 2.082(4) 6_655
In2 F1 2.082(4) 14_655
In2 K1 4.1019(9) 10_755
In2 K1 4.1019(9) 2
In2 K1 4.1019(9) 3_755
In2 K1 4.1019(9) 11
In2 K1 4.1019(9) .
In2 K1 4.1019(9) 9_755
K1 F2 2.595(4) .
K1 F2 2.595(4) 5_545
K1 F2 2.599(4) 2
K1 F2 2.599(4) 7_655
K1 F3 2.973(2) 2_455
K1 F3 2.973(2) .
K1 F1 3.1469(16) 14_655
K1 F1 3.1469(16) 2
K1 In1 3.8021(17) 5_545
K1 K1 4.0001(13) 4_655
K1 K1 4.0001(13) 2
K2 F2 2.939(5) 3_665
K2 F2 2.939(5) 7_655
K2 F2 2.939(5) 11
K2 F2 2.939(5) 15_565
K2 F2 2.939(5) .
K2 F2 2.939(5) 9_665
K2 F2 2.939(5) 14_655
K2 F2 2.939(5) 6_565
K2 In1 3.9550(12) 1_565
K2 In1 3.9550(12) 6_565
K2 In1 3.9550(12) 6_665
F1 In2 2.082(4) 1_455
F1 In1 2.105(4) 6_565
F1 K1 3.1469(16) 2_455
F1 K1 3.1469(16) 12_565
F2 K1 2.599(4) 2_455
F3 K1 2.973(2) 2
F3 K1 2.973(2) 4_645
F3 K1 2.973(2) 3_755
